data_7157724
loop_
_publ_author_name
'Xi, Zhi-Wei'
'He, Yan'
'Liu, Li-Qiu'
'Wang, Ying-Chun'

_publ_section_title
;
 Palladium-catalyzed double coupling reaction of terminal alkynes with
 isocyanides: a direct approach to symmetrical <i>N</i>-aryl
 dialkynylimines.
;
_journal_issue 40
_journal_name_full 'Organic &amp; biomolecular chemistry'
_journal_page_first 8089
_journal_page_last 8093
_journal_paper_doi 10.1039/d0ob01604g
_journal_volume 18
_journal_year 2020
_chemical_formula_moiety 'C27 H15 F2 N'
_chemical_formula_sum 'C27 H15 F2 N'
_chemical_formula_weight 391.40
_space_group_crystal_system monoclinic
_space_group_IT_number 14
_space_group_name_Hall '-P 2yn'
_space_group_name_H-M_alt 'P 1 21/n 1'
_atom_sites_solution_hydrogens geom
_atom_sites_solution_primary direct
_audit_creation_date 2019-07-06
_audit_creation_method
;
Olex2 1.2
(compiled 2018.05.29 svn.r3508 for OlexSys, GUI svn.r5506)
;
_audit_update_record
;
2019-10-18 deposited with the CCDC.	2020-09-29 downloaded from the CCDC.
;
_cell_angle_alpha 90
_cell_angle_beta 92.427(5)
_cell_angle_gamma 90
_cell_formula_units_Z 4
_cell_length_a 5.8348(3)
_cell_length_b 14.7954(9)
_cell_length_c 21.5626(13)
_cell_measurement_reflns_used 3432
_cell_measurement_temperature 100.00(10)
_cell_measurement_theta_max 29.0470
_cell_measurement_theta_min 2.9040
_cell_volume 1859.79(19)
_computing_cell_refinement 'CrysAlisPro 1.171.38.43f (Rigaku OD, 2015)'
_computing_data_collection 'CrysAlisPro 1.171.38.43f (Rigaku OD, 2015)'
_computing_data_reduction 'CrysAlisPro 1.171.38.43f (Rigaku OD, 2015)'
_computing_molecular_graphics 'Olex2 (Dolomanov et al., 2009)'
_computing_publication_material 'Olex2 (Dolomanov et al., 2009)'
_computing_structure_refinement 'ShelXL (Sheldrick, 2015)'
_computing_structure_solution 'ShelXS (Sheldrick, 2008)'
_diffrn_ambient_environment N~2~
_diffrn_ambient_temperature 100.00(10)
_diffrn_detector 'CCD plate'
_diffrn_detector_area_resol_mean 5.2684
_diffrn_detector_type AtlasS2
_diffrn_measured_fraction_theta_full 0.999
_diffrn_measured_fraction_theta_max 0.999
_diffrn_measurement_details
;
List of Runs (angles in degrees, time in seconds):

  # Type    Start    End  Width  t~exp~   \w     \q     \k     \f   Frames
#--------------------------------------------------------------------------
  1  \w     57.00  98.00   1.00    3.50    --   11.74-178.00-180.00   41
  2  \w    -69.00  80.00   1.00    3.50    --   11.74   0.00-120.00  149
;
_diffrn_measurement_device 'four-circle diffractometer'
_diffrn_measurement_device_type 'SuperNova, Dual, Cu at zero, AtlasS2'
_diffrn_measurement_method '\w scans'
_diffrn_orient_matrix_type 'CrysAlisPro convention (1999,Acta A55,543-557)'
_diffrn_orient_matrix_UB_11 -0.0145649000
_diffrn_orient_matrix_UB_12 0.0054904000
_diffrn_orient_matrix_UB_13 -0.0326032000
_diffrn_orient_matrix_UB_21 -0.0575006000
_diffrn_orient_matrix_UB_22 -0.0422009000
_diffrn_orient_matrix_UB_23 -0.0021313000
_diffrn_orient_matrix_UB_31 -0.1062630000
_diffrn_orient_matrix_UB_32 0.0220678000
_diffrn_orient_matrix_UB_33 0.0040238000
_diffrn_radiation_monochromator mirror
_diffrn_radiation_probe x-ray
_diffrn_radiation_type MoK\a
_diffrn_radiation_wavelength 0.71073
_diffrn_reflns_av_R_equivalents 0.0239
_diffrn_reflns_av_unetI/netI 0.0344
_diffrn_reflns_Laue_measured_fraction_full 0.999
_diffrn_reflns_Laue_measured_fraction_max 0.999
_diffrn_reflns_limit_h_max 6
_diffrn_reflns_limit_h_min -6
_diffrn_reflns_limit_k_max 17
_diffrn_reflns_limit_k_min -13
_diffrn_reflns_limit_l_max 19
_diffrn_reflns_limit_l_min -25
_diffrn_reflns_number 7922
_diffrn_reflns_point_group_measured_fraction_full 0.999
_diffrn_reflns_point_group_measured_fraction_max 0.999
_diffrn_reflns_theta_full 25.000
_diffrn_reflns_theta_max 25.000
_diffrn_reflns_theta_min 2.339
_diffrn_source 'micro-focus sealed X-ray tube'
_diffrn_source_type 'SuperNova (Mo) X-ray Source'
_exptl_absorpt_coefficient_mu 0.095
_exptl_absorpt_correction_T_max 1.00000
_exptl_absorpt_correction_T_min 0.85524
_exptl_absorpt_correction_type multi-scan
_exptl_absorpt_process_details
;
CrysAlisPro 1.171.38.43f (Rigaku Oxford Diffraction, 2015)
Empirical absorption correction using spherical harmonics,
 implemented in SCALE3 ABSPACK scaling algorithm.
;
_exptl_crystal_colour orange
_exptl_crystal_colour_primary orange
_exptl_crystal_density_diffrn 1.398
_exptl_crystal_description block
_exptl_crystal_F_000 808
_exptl_crystal_size_max 0.13
_exptl_crystal_size_mid 0.12
_exptl_crystal_size_min 0.11
_refine_diff_density_max 0.165
_refine_diff_density_min -0.205
_refine_diff_density_rms 0.040
_refine_ls_extinction_method none
_refine_ls_goodness_of_fit_ref 1.050
_refine_ls_hydrogen_treatment constr
_refine_ls_matrix_type full
_refine_ls_number_parameters 271
_refine_ls_number_reflns 3261
_refine_ls_number_restraints 0
_refine_ls_restrained_S_all 1.050
_refine_ls_R_factor_all 0.0498
_refine_ls_R_factor_gt 0.0389
_refine_ls_shift/su_max 0.000
_refine_ls_shift/su_mean 0.000
_refine_ls_structure_factor_coef Fsqd
_refine_ls_weighting_details 'w=1/[\s^2^(Fo^2^)+(0.0333P)^2^+0.6227P] where P=(Fo^2^+2Fc^2^)/3'
_refine_ls_weighting_scheme calc
_refine_ls_wR_factor_gt 0.0847
_refine_ls_wR_factor_ref 0.0907
_reflns_Friedel_coverage 0.000
_reflns_number_gt 2728
_reflns_number_total 3261
_reflns_threshold_expression 'I > 2\s(I)'
_cod_data_source_file d0ob01604g2.cif
_cod_data_source_block xzw-11
_cod_depositor_comments 'Adding full bibliography for 7157722--7157724.cif.'
_cod_database_code 7157724
_shelx_shelxl_version_number 2018/3
_shelx_space_group_comment
;
The symmetry employed for this shelxl refinement is uniquely defined
by the following loop, which should always be used as a source of
symmetry information in preference to the above space-group names.
They are only intended as comments.
;
_reflns_odcompleteness_completeness 99.90
_reflns_odcompleteness_iscentric 1
_reflns_odcompleteness_theta 26.32
_olex2_refinement_description
;
1. Fixed Uiso
 At 1.2 times of:
  All C(H) groups
2.a Aromatic/amide H refined with riding coordinates:
 C26(H26), C24(H24), C27(H27), C6(H6), C23(H23), C2(H2), C5(H5), C8(H8),
 C7(H7), C10(H10), C15(H15), C9(H9), C16(H16), C19(H19), C18(H18)
;
_olex2_submission_special_instructions 'No special instructions were received'
_oxdiff_exptl_absorpt_empirical_details
;
Empirical correction (ABSPACK) includes:
- Absorption correction using spherical harmonics
- Frame scaling
;
_oxdiff_exptl_absorpt_empirical_full_max 1.325
_oxdiff_exptl_absorpt_empirical_full_min 0.718

loop_
_space_group_symop_operation_xyz
'x, y, z'
'-x+1/2, y+1/2, -z+1/2'
'-x, -y, -z'
'x-1/2, -y-1/2, z-1/2'

loop_
_atom_site_label
_atom_site_type_symbol
_atom_site_fract_x
_atom_site_fract_y
_atom_site_fract_z
_atom_site_U_iso_or_equiv
_atom_site_adp_type
_atom_site_occupancy
_atom_site_site_symmetry_order
_atom_site_calc_flag
_atom_site_refinement_flags_posn
_atom_site_refinement_flags_adp
_atom_site_refinement_flags_occupancy
_atom_site_disorder_assembly
_atom_site_disorder_group
F2 F -0.29348(15) 1.03788(7) 0.72809(4) 0.0282(3) Uani 1 1 d . . . . .
F1 F 1.34727(17) 0.39299(7) 0.63886(5) 0.0362(3) Uani 1 1 d . . . . .
N1 N 0.6374(2) 0.85077(9) 0.43677(6) 0.0201(3) Uani 1 1 d . . . . .
C3 C 0.8810(2) 0.79766(11) 0.28632(7) 0.0184(3) Uani 1 1 d . . . . .
C25 C -0.1482(3) 1.00160(11) 0.68691(7) 0.0200(4) Uani 1 1 d . . . . .
C26 C -0.2113(3) 1.00277(11) 0.62497(7) 0.0204(4) Uani 1 1 d . . . . .
H26 H -0.349380 1.028385 0.610855 0.024 Uiso 1 1 calc R . . . .
C1 C 0.7971(2) 0.81735(11) 0.39507(7) 0.0186(4) Uani 1 1 d . . . . .
C24 C 0.0557(3) 0.96594(11) 0.71010(7) 0.0207(4) Uani 1 1 d . . . . .
H24 H 0.093051 0.967252 0.752447 0.025 Uiso 1 1 calc R . . . .
C11 C 0.6078(2) 0.81576(11) 0.49073(7) 0.0198(4) Uani 1 1 d . . . . .
C27 C -0.0622(2) 0.96446(11) 0.58410(7) 0.0201(4) Uani 1 1 d . . . . .
H27 H -0.101228 0.963877 0.541833 0.024 Uiso 1 1 calc R . . . .
C4 C 1.0943(2) 0.75632(11) 0.30406(7) 0.0188(4) Uani 1 1 d . . . . .
C6 C 1.0147(2) 0.77942(11) 0.41252(7) 0.0197(4) Uani 1 1 d . . . . .
H6 H 1.060515 0.774999 0.454250 0.024 Uiso 1 1 calc R . . . .
C22 C 0.1458(2) 0.92671(11) 0.60543(7) 0.0192(4) Uani 1 1 d . . . . .
C21 C 0.3021(3) 0.88757(11) 0.56314(7) 0.0208(4) Uani 1 1 d . . . . .
C23 C 0.2034(3) 0.92816(11) 0.66900(7) 0.0206(4) Uani 1 1 d . . . . .
H23 H 0.341919 0.903533 0.683682 0.025 Uiso 1 1 calc R . . . .
C2 C 0.7377(2) 0.82804(11) 0.33307(7) 0.0187(4) Uani 1 1 d . . . . .
H2 H 0.599484 0.856012 0.321696 0.022 Uiso 1 1 calc R . . . .
C5 C 1.1560(2) 0.74956(11) 0.36806(7) 0.0201(4) Uani 1 1 d . . . . .
H5 H 1.296666 0.724092 0.380137 0.024 Uiso 1 1 calc R . . . .
C12 C 0.7247(3) 0.73875(12) 0.51801(7) 0.0219(4) Uani 1 1 d . . . . .
C20 C 0.4379(2) 0.85601(12) 0.52903(7) 0.0206(4) Uani 1 1 d . . . . .
C8 C 1.1780(3) 0.73847(11) 0.19565(8) 0.0236(4) Uani 1 1 d . . . . .
H8 H 1.275203 0.718760 0.165337 0.028 Uiso 1 1 calc R . . . .
C7 C 1.2389(3) 0.72658(11) 0.25711(7) 0.0218(4) Uani 1 1 d . . . . .
H7 H 1.377238 0.698527 0.268177 0.026 Uiso 1 1 calc R . . . .
C10 C 0.8236(3) 0.80919(11) 0.22239(7) 0.0212(4) Uani 1 1 d . . . . .
H10 H 0.685409 0.836608 0.210250 0.025 Uiso 1 1 calc R . . . .
C13 C 0.8238(3) 0.67610(12) 0.54270(7) 0.0218(4) Uani 1 1 d . . . . .
C15 C 0.8854(3) 0.55341(12) 0.61926(7) 0.0237(4) Uani 1 1 d . . . . .
H15 H 0.748768 0.568589 0.637373 0.028 Uiso 1 1 calc R . . . .
C9 C 0.9684(3) 0.78054(12) 0.17824(8) 0.0245(4) Uani 1 1 d . . . . .
H9 H 0.928378 0.788880 0.136431 0.029 Uiso 1 1 calc R . . . .
C17 C 1.2169(3) 0.46201(12) 0.61548(8) 0.0252(4) Uani 1 1 d . . . . .
C14 C 0.9571(3) 0.60283(11) 0.56864(7) 0.0213(4) Uani 1 1 d . . . . .
C16 C 1.0147(3) 0.48212(12) 0.64294(8) 0.0260(4) Uani 1 1 d . . . . .
H16 H 0.966308 0.448690 0.676486 0.031 Uiso 1 1 calc R . . . .
C19 C 1.1642(3) 0.58008(13) 0.54226(8) 0.0283(4) Uani 1 1 d . . . . .
H19 H 1.213773 0.612625 0.508442 0.034 Uiso 1 1 calc R . . . .
C18 C 1.2957(3) 0.50953(13) 0.56612(8) 0.0297(4) Uani 1 1 d . . . . .
H18 H 1.434587 0.494628 0.549100 0.036 Uiso 1 1 calc R . . . .

loop_
_atom_site_aniso_label
_atom_site_aniso_U_11
_atom_site_aniso_U_22
_atom_site_aniso_U_33
_atom_site_aniso_U_23
_atom_site_aniso_U_13
_atom_site_aniso_U_12
F2 0.0283(5) 0.0318(6) 0.0254(5) -0.0036(4) 0.0113(4) 0.0064(4)
F1 0.0422(6) 0.0317(6) 0.0340(6) 0.0015(5) -0.0067(4) 0.0145(5)
N1 0.0192(6) 0.0235(8) 0.0177(7) -0.0020(6) 0.0032(5) 0.0013(6)
C3 0.0194(8) 0.0140(8) 0.0218(8) 0.0001(7) 0.0023(6) -0.0034(7)
C25 0.0208(8) 0.0164(9) 0.0237(9) -0.0008(7) 0.0102(6) 0.0001(7)
C26 0.0180(8) 0.0187(9) 0.0244(9) 0.0035(7) 0.0015(6) 0.0003(7)
C1 0.0181(8) 0.0155(9) 0.0222(9) -0.0007(7) 0.0023(6) -0.0011(7)
C24 0.0255(8) 0.0202(9) 0.0163(8) 0.0004(7) 0.0009(6) -0.0009(7)
C11 0.0171(7) 0.0221(9) 0.0200(9) -0.0030(7) -0.0001(6) -0.0002(7)
C27 0.0216(8) 0.0207(9) 0.0180(8) 0.0008(7) 0.0023(6) -0.0021(7)
C4 0.0192(8) 0.0147(8) 0.0227(9) 0.0003(7) 0.0036(6) -0.0028(7)
C6 0.0196(8) 0.0219(9) 0.0177(8) 0.0015(7) 0.0011(6) -0.0007(7)
C22 0.0195(8) 0.0171(9) 0.0214(8) -0.0018(7) 0.0047(6) -0.0020(7)
C21 0.0207(8) 0.0219(9) 0.0196(8) 0.0005(7) -0.0006(6) -0.0011(7)
C23 0.0188(8) 0.0186(9) 0.0245(9) 0.0001(7) 0.0009(6) 0.0021(7)
C2 0.0180(8) 0.0157(9) 0.0226(9) 0.0020(7) 0.0021(6) 0.0005(7)
C5 0.0160(8) 0.0190(9) 0.0252(9) 0.0017(7) 0.0006(6) 0.0012(7)
C12 0.0211(8) 0.0284(10) 0.0166(8) -0.0025(8) 0.0055(6) -0.0002(8)
C20 0.0195(8) 0.0242(9) 0.0179(8) 0.0004(7) -0.0008(6) 0.0017(7)
C8 0.0266(9) 0.0199(9) 0.0250(9) -0.0045(7) 0.0092(7) -0.0027(7)
C7 0.0201(8) 0.0183(9) 0.0273(9) -0.0014(7) 0.0042(6) 0.0003(7)
C10 0.0208(8) 0.0199(9) 0.0229(9) 0.0016(7) -0.0001(6) -0.0006(7)
C13 0.0224(8) 0.0262(10) 0.0169(8) -0.0014(7) 0.0038(6) -0.0006(8)
C15 0.0235(8) 0.0243(10) 0.0232(9) -0.0020(7) 0.0021(7) 0.0010(7)
C9 0.0321(9) 0.0228(9) 0.0187(8) 0.0003(7) 0.0025(7) -0.0055(8)
C17 0.0302(9) 0.0210(9) 0.0235(9) -0.0027(8) -0.0090(7) 0.0073(8)
C14 0.0236(8) 0.0223(9) 0.0178(8) -0.0038(7) -0.0012(6) 0.0010(7)
C16 0.0338(9) 0.0229(10) 0.0213(9) 0.0010(8) 0.0019(7) -0.0009(8)
C19 0.0279(9) 0.0345(11) 0.0227(9) 0.0032(8) 0.0033(7) 0.0031(8)
C18 0.0251(9) 0.0394(11) 0.0249(9) -0.0028(9) 0.0026(7) 0.0096(8)

loop_
_atom_type_symbol
_atom_type_description
_atom_type_scat_dispersion_real
_atom_type_scat_dispersion_imag
_atom_type_scat_source
C C 0.0033 0.0016 'International Tables Vol C Tables 4.2.6.8 and 6.1.1.4'
H H 0.0000 0.0000 'International Tables Vol C Tables 4.2.6.8 and 6.1.1.4'
F F 0.0171 0.0103 'International Tables Vol C Tables 4.2.6.8 and 6.1.1.4'
N N 0.0061 0.0033 'International Tables Vol C Tables 4.2.6.8 and 6.1.1.4'

loop_
_geom_angle_atom_site_label_1
_geom_angle_atom_site_label_2
_geom_angle_atom_site_label_3
_geom_angle
_geom_angle_site_symmetry_1
_geom_angle_site_symmetry_3
_geom_angle_publ_flag
C11 N1 C1 123.39(14) . . ?
C2 C3 C4 118.87(14) . . ?
C2 C3 C10 122.31(14) . . ?
C10 C3 C4 118.79(14) . . ?
F2 C25 C26 118.74(13) . . ?
F2 C25 C24 117.79(14) . . ?
C26 C25 C24 123.47(14) . . ?
C25 C26 H26 121.2 . . ?
C25 C26 C27 117.69(14) . . ?
C27 C26 H26 121.2 . . ?
N1 C1 C6 125.11(14) . . ?
C2 C1 N1 115.64(13) . . ?
C2 C1 C6 119.14(14) . . ?
C25 C24 H24 120.8 . . ?
C25 C24 C23 118.40(14) . . ?
C23 C24 H24 120.8 . . ?
N1 C11 C12 127.27(14) . . ?
N1 C11 C20 118.08(14) . . ?
C12 C11 C20 114.65(14) . . ?
C26 C27 H27 119.5 . . ?
C26 C27 C22 120.96(15) . . ?
C22 C27 H27 119.5 . . ?
C5 C4 C3 118.39(14) . . ?
C7 C4 C3 118.81(14) . . ?
C7 C4 C5 122.76(14) . . ?
C1 C6 H6 120.0 . . ?
C5 C6 C1 120.04(14) . . ?
C5 C6 H6 120.0 . . ?
C27 C22 C21 121.18(14) . . ?
C27 C22 C23 119.12(14) . . ?
C23 C22 C21 119.70(13) . . ?
C20 C21 C22 177.96(17) . . ?
C24 C23 C22 120.35(14) . . ?
C24 C23 H23 119.8 . . ?
C22 C23 H23 119.8 . . ?
C3 C2 H2 119.2 . . ?
C1 C2 C3 121.68(14) . . ?
C1 C2 H2 119.2 . . ?
C4 C5 H5 119.1 . . ?
C6 C5 C4 121.74(14) . . ?
C6 C5 H5 119.1 . . ?
C13 C12 C11 177.70(17) . . ?
C21 C20 C11 176.97(17) . . ?
C7 C8 H8 120.0 . . ?
C7 C8 C9 120.07(14) . . ?
C9 C8 H8 120.0 . . ?
C4 C7 H7 119.5 . . ?
C8 C7 C4 120.99(15) . . ?
C8 C7 H7 119.5 . . ?
C3 C10 H10 119.6 . . ?
C9 C10 C3 120.85(15) . . ?
C9 C10 H10 119.6 . . ?
C12 C13 C14 175.19(16) . . ?
C14 C15 H15 119.6 . . ?
C16 C15 H15 119.6 . . ?
C16 C15 C14 120.86(15) . . ?
C8 C9 H9 119.8 . . ?
C10 C9 C8 120.46(15) . . ?
C10 C9 H9 119.8 . . ?
F1 C17 C16 118.72(15) . . ?
F1 C17 C18 118.20(15) . . ?
C18 C17 C16 123.07(16) . . ?
C15 C14 C13 121.79(14) . . ?
C15 C14 C19 119.06(15) . . ?
C19 C14 C13 119.15(15) . . ?
C15 C16 H16 120.9 . . ?
C17 C16 C15 118.11(16) . . ?
C17 C16 H16 120.9 . . ?
C14 C19 H19 119.8 . . ?
C18 C19 C14 120.40(16) . . ?
C18 C19 H19 119.8 . . ?
C17 C18 C19 118.49(15) . . ?
C17 C18 H18 120.8 . . ?
C19 C18 H18 120.8 . . ?

loop_
_geom_bond_atom_site_label_1
_geom_bond_atom_site_label_2
_geom_bond_distance
_geom_bond_site_symmetry_2
_geom_bond_publ_flag
F2 C25 1.3634(17) . ?
F1 C17 1.3577(18) . ?
N1 C1 1.4114(19) . ?
N1 C11 1.292(2) . ?
C3 C4 1.424(2) . ?
C3 C2 1.410(2) . ?
C3 C10 1.415(2) . ?
C25 C26 1.371(2) . ?
C25 C24 1.376(2) . ?
C26 H26 0.9300 . ?
C26 C27 1.385(2) . ?
C1 C6 1.424(2) . ?
C1 C2 1.376(2) . ?
C24 H24 0.9300 . ?
C24 C23 1.380(2) . ?
C11 C12 1.441(2) . ?
C11 C20 1.445(2) . ?
C27 H27 0.9300 . ?
C27 C22 1.396(2) . ?
C4 C5 1.415(2) . ?
C4 C7 1.415(2) . ?
C6 H6 0.9300 . ?
C6 C5 1.364(2) . ?
C22 C21 1.439(2) . ?
C22 C23 1.397(2) . ?
C21 C20 1.199(2) . ?
C23 H23 0.9300 . ?
C2 H2 0.9300 . ?
C5 H5 0.9300 . ?
C12 C13 1.205(2) . ?
C8 H8 0.9300 . ?
C8 C7 1.369(2) . ?
C8 C9 1.409(2) . ?
C7 H7 0.9300 . ?
C10 H10 0.9300 . ?
C10 C9 1.367(2) . ?
C13 C14 1.434(2) . ?
C15 H15 0.9300 . ?
C15 C14 1.393(2) . ?
C15 C16 1.382(2) . ?
C9 H9 0.9300 . ?
C17 C16 1.375(2) . ?
C17 C18 1.371(2) . ?
C14 C19 1.399(2) . ?
C16 H16 0.9300 . ?
C19 H19 0.9300 . ?
C19 C18 1.382(2) . ?
C18 H18 0.9300 . ?
